data_4123683
loop_
_publ_author_name
'Lipschutz, Michael I.'
'Chantarojsiri, Teera'
'Dong, Yuyang'
'Tilley, T. Don'

_publ_section_title
;
 Synthesis, characterization, and alkyne trimerization catalysis of a
 heteroleptic two-coordinate fe(i) complex.
;
_journal_issue 19
_journal_name_full 'Journal of the American Chemical Society'
_journal_page_first 6366
_journal_page_last 6372
_journal_paper_doi 10.1021/jacs.5b02504
_journal_volume 137
_journal_year 2015
_chemical_formula_sum 'C42 H62 Cl Fe N3 Si'
_chemical_formula_weight 728.34
_chemical_name_common IPr-ClFe-N(SiMe3)DIPP
_chemical_name_systematic
;
 ?
;
_space_group_IT_number 2
_symmetry_cell_setting triclinic
_symmetry_space_group_name_Hall '-P 1'
_symmetry_space_group_name_H-M 'P -1'
_atom_sites_solution_hydrogens geom
_atom_sites_solution_primary direct
_atom_sites_solution_secondary difmap
_audit_creation_method SHELXL-97
_cell_angle_alpha 105.593(4)
_cell_angle_beta 105.549(4)
_cell_angle_gamma 90.749(4)
_cell_formula_units_Z 4
_cell_length_a 13.2902(10)
_cell_length_b 16.1855(12)
_cell_length_c 22.2958(16)
_cell_measurement_reflns_used 9340
_cell_measurement_temperature 100(2)
_cell_measurement_theta_max 25.59
_cell_measurement_theta_min 2.53
_cell_volume 4431.7(6)
_computing_cell_refinement 'Bruker SAINT'
_computing_data_collection 'Bruker APEX2'
_computing_data_reduction 'Bruker SAINT'
_computing_molecular_graphics ORTEP-32
_computing_publication_material WinGX
_computing_structure_refinement 'SHELXL-97 (Sheldrick, 2008)'
_computing_structure_solution SIR97
_diffrn_ambient_temperature 100(2)
_diffrn_detector_area_resol_mean 8.366
_diffrn_measured_fraction_theta_full 0.999
_diffrn_measured_fraction_theta_max 0.991
_diffrn_measurement_device_type 'Bruker APEX-II CCD'
_diffrn_measurement_method 'phi and omega scans'
_diffrn_radiation_monochromator 'QUAZAR multilayer mirrors'
_diffrn_radiation_source 'microfocus sealed tube'
_diffrn_radiation_type MoK\a
_diffrn_radiation_wavelength 0.71073
_diffrn_reflns_av_R_equivalents 0.0452
_diffrn_reflns_av_sigmaI/netI 0.0442
_diffrn_reflns_limit_h_max 16
_diffrn_reflns_limit_h_min -16
_diffrn_reflns_limit_k_max 19
_diffrn_reflns_limit_k_min -19
_diffrn_reflns_limit_l_max 26
_diffrn_reflns_limit_l_min -25
_diffrn_reflns_number 74466
_diffrn_reflns_theta_full 25.00
_diffrn_reflns_theta_max 25.46
_diffrn_reflns_theta_min 0.99
_exptl_absorpt_coefficient_mu 0.457
_exptl_absorpt_correction_T_max 0.9731
_exptl_absorpt_correction_T_min 0.9388
_exptl_absorpt_correction_type multi-scan
_exptl_absorpt_process_details SADABS
_exptl_crystal_colour yellow
_exptl_crystal_density_diffrn 1.092
_exptl_crystal_density_method 'not measured'
_exptl_crystal_description plate
_exptl_crystal_F_000 1568
_exptl_crystal_size_max 0.14
_exptl_crystal_size_mid 0.11
_exptl_crystal_size_min 0.06
_platon_squeeze_details
;
;
_refine_diff_density_max 1.139
_refine_diff_density_min -1.105
_refine_diff_density_rms 0.074
_refine_ls_extinction_method none
_refine_ls_goodness_of_fit_ref 1.082
_refine_ls_hydrogen_treatment constr
_refine_ls_matrix_type full
_refine_ls_number_parameters 857
_refine_ls_number_reflns 16283
_refine_ls_number_restraints 15
_refine_ls_restrained_S_all 1.083
_refine_ls_R_factor_all 0.1018
_refine_ls_R_factor_gt 0.0800
_refine_ls_shift/su_max 0.005
_refine_ls_shift/su_mean 0.000
_refine_ls_structure_factor_coef Fsqd
_refine_ls_weighting_details 'calc w=1/[\s^2^(Fo^2^)+(0.1049P)^2^+6.4878P] where P=(Fo^2^+2Fc^2^)/3'
_refine_ls_weighting_scheme calc
_refine_ls_wR_factor_gt 0.2095
_refine_ls_wR_factor_ref 0.2235
_reflns_number_gt 12003
_reflns_number_total 16283
_reflns_threshold_expression >2sigma(I)
_cod_data_source_file ja5b02504_si_005.cif
_cod_data_source_block shelxl
_cod_depositor_comments
;
The following automatic conversions were performed:

'_symmetry_cell_setting' value 'Triclinic' changed to 'triclinic'
according to
/usr/data/users/saulius/crontab/automatic-downloads/rss-feeds/ACS/lib/dictionaries/cif_core.dic
dictionary named 'cif_core.dic' version 2.4.2 from 2011-04-26.

Automatic conversion script
Id: cif_fix_values 3271 2015-04-21 07:52:19Z andrius 

 Adding full bibliography for 4123681--4123684.cif.
;
_cod_original_sg_symbol_H-M P-1
_cod_database_code 4123683

loop_
_symmetry_equiv_pos_as_xyz
'x, y, z'
'-x, -y, -z'

loop_
_atom_site_label
_atom_site_type_symbol
_atom_site_fract_x
_atom_site_fract_y
_atom_site_fract_z
_atom_site_U_iso_or_equiv
_atom_site_adp_type
_atom_site_occupancy
_atom_site_symmetry_multiplicity
_atom_site_calc_flag
_atom_site_refinement_flags
_atom_site_disorder_assembly
_atom_site_disorder_group
C1 C 0.0618(4) 0.8213(4) 0.0847(3) 0.0737(17) Uani 1 1 d D . .
C2 C 0.1101(4) 0.8698(5) 0.0537(3) 0.0759(18) Uani 1 1 d D . .
C3 C 0.0794(5) 0.8370(5) -0.0160(3) 0.098(2) Uani 1 1 d D . .
H3 H 0.1057 0.8675 -0.0404 0.117 Uiso 1 1 calc R . .
C4 C 0.0129(6) 0.7621(7) -0.0489(4) 0.142(5) Uani 1 1 d D . .
H4 H -0.0048 0.7418 -0.0949 0.170 Uiso 1 1 calc R . .
C5 C -0.0278(6) 0.7172(6) -0.0144(4) 0.133(4) Uani 1 1 d D . .
H5 H -0.0736 0.6666 -0.0381 0.159 Uiso 1 1 calc R . .
C6 C -0.0051(5) 0.7423(5) 0.0531(3) 0.095(2) Uani 1 1 d D . .
C7 C -0.0444(6) 0.6905(5) 0.0859(4) 0.117(3) Uani 1 1 d . . .
H7 H -0.0273 0.7243 0.1326 0.140 Uiso 1 1 calc R . .
C8 C 0.0187(12) 0.6055(6) 0.0827(5) 0.216(8) Uani 1 1 d . . .
H8A H 0.0290 0.5839 0.0395 0.324 Uiso 1 1 calc R . .
H8B H -0.0217 0.5611 0.0913 0.324 Uiso 1 1 calc R . .
H8C H 0.0871 0.6201 0.1155 0.324 Uiso 1 1 calc R . .
C9 C -0.1621(8) 0.6707(10) 0.0618(6) 0.242(9) Uani 1 1 d . . .
H9A H -0.1956 0.7197 0.0823 0.362 Uiso 1 1 calc R . .
H9B H -0.1819 0.6194 0.0728 0.362 Uiso 1 1 calc R . .
H9C H -0.1851 0.6602 0.0146 0.362 Uiso 1 1 calc R . .
C10 C 0.1811(5) 0.9409(6) 0.0821(3) 0.093(2) Uani 1 1 d . . .
H10 H 0.1757 0.9655 0.1272 0.111 Uiso 1 1 calc R . .
C11 C 0.1649(6) 1.0150(6) 0.0485(4) 0.121(3) Uani 1 1 d . . .
H11A H 0.1605 0.9916 0.0025 0.182 Uiso 1 1 calc R . .
H11B H 0.2243 1.0593 0.0694 0.182 Uiso 1 1 calc R . .
H11C H 0.0999 1.0406 0.0528 0.182 Uiso 1 1 calc R . .
C12 C 0.2950(4) 0.9177(5) 0.0879(3) 0.091(2) Uani 1 1 d . . .
H12A H 0.3124 0.8791 0.1156 0.136 Uiso 1 1 calc R . .
H12B H 0.3430 0.9703 0.1071 0.136 Uiso 1 1 calc R . .
H12C H 0.3018 0.8889 0.0447 0.136 Uiso 1 1 calc R . .
C13 C 0.0001(10) 1.0265(6) 0.1659(5) 0.179(5) Uani 1 1 d . . .
H13A H 0.0586 1.0651 0.1983 0.269 Uiso 1 1 calc R . .
H13B H -0.0660 1.0519 0.1674 0.269 Uiso 1 1 calc R . .
H13C H 0.0095 1.0180 0.1226 0.269 Uiso 1 1 calc R . .
C14 C -0.1453(7) 0.8714(11) 0.1359(5) 0.237(9) Uani 1 1 d . . .
H14A H -0.1594 0.8719 0.0905 0.356 Uiso 1 1 calc R . .
H14B H -0.1952 0.9050 0.1554 0.356 Uiso 1 1 calc R . .
H14C H -0.1528 0.8119 0.1378 0.356 Uiso 1 1 calc R . .
C15 C 0.0156(8) 0.9241(7) 0.2653(4) 0.148(4) Uani 1 1 d . . .
H15A H 0.0587 0.8781 0.2748 0.221 Uiso 1 1 calc R . .
H15B H -0.0526 0.9154 0.2728 0.221 Uiso 1 1 calc R . .
H15C H 0.0510 0.9799 0.2936 0.221 Uiso 1 1 calc R . .
C16 C 0.3052(3) 0.7596(2) 0.24036(18) 0.0357(8) Uani 1 1 d . B .
C17 C 0.4199(4) 0.6601(3) 0.2546(2) 0.0525(11) Uani 1 1 d . B .
H17 H 0.4740 0.6235 0.2491 0.063 Uiso 1 1 calc R . .
C18 C 0.3644(4) 0.6655(3) 0.2967(3) 0.0620(13) Uani 1 1 d . B .
H18 H 0.3714 0.6332 0.3272 0.074 Uiso 1 1 calc R . .
C19 C 0.5489(3) 0.2682(2) 0.29106(18) 0.0343(8) Uani 1 1 d . A .
C20 C 0.5020(3) 0.1523(2) 0.3194(2) 0.0479(10) Uani 1 1 d . A .
H20 H 0.4930 0.1161 0.3451 0.057 Uiso 1 1 calc R . .
C21 C 0.4693(3) 0.1336(3) 0.2545(2) 0.0510(11) Uani 1 1 d . A .
H21 H 0.4325 0.0811 0.2255 0.061 Uiso 1 1 calc R . .
C22 C 0.4596(3) 0.2116(3) 0.1722(2) 0.0517(11) Uani 1 1 d . A .
C23 C 0.3646(4) 0.2498(4) 0.1578(2) 0.0633(13) Uani 1 1 d . . .
C24 C 0.3226(4) 0.2496(5) 0.0936(3) 0.093(2) Uani 1 1 d . . .
H24 H 0.2591 0.2753 0.0817 0.112 Uiso 1 1 calc R . .
C25 C 0.3709(5) 0.2131(6) 0.0473(3) 0.113(3) Uani 1 1 d . . .
H25 H 0.3394 0.2121 0.0035 0.136 Uiso 1 1 calc R . .
C26 C 0.4651(5) 0.1776(6) 0.0634(3) 0.104(3) Uani 1 1 d . . .
H26 H 0.4986 0.1544 0.0307 0.124 Uiso 1 1 calc R . .
C27 C 0.5112(4) 0.1753(4) 0.1263(2) 0.0640(14) Uani 1 1 d . . .
C28 C 0.6138(4) 0.1344(4) 0.1425(3) 0.0667(14) Uani 1 1 d . . .
H28 H 0.6431 0.1520 0.1908 0.080 Uiso 1 1 calc R . .
C29 C 0.6942(5) 0.1655(7) 0.1144(4) 0.143(4) Uani 1 1 d . . .
H29A H 0.7615 0.1435 0.1303 0.214 Uiso 1 1 calc R . .
H29B H 0.7026 0.2286 0.1279 0.214 Uiso 1 1 calc R . .
H29C H 0.6703 0.1445 0.0670 0.214 Uiso 1 1 calc R . .
C30 C 0.5932(6) 0.0366(5) 0.1198(5) 0.164(5) Uani 1 1 d . . .
H30A H 0.5536 0.0182 0.0738 0.246 Uiso 1 1 calc R . .
H30B H 0.5527 0.0178 0.1454 0.246 Uiso 1 1 calc R . .
H30C H 0.6602 0.0108 0.1257 0.246 Uiso 1 1 calc R . .
C31 C 0.3068(4) 0.2856(3) 0.2078(2) 0.0629(13) Uani 1 1 d . . .
H31 H 0.3597 0.3021 0.2514 0.075 Uiso 1 1 calc R . .
C32 C 0.2524(4) 0.3649(4) 0.1996(3) 0.0776(17) Uani 1 1 d . . .
H32A H 0.3028 0.4084 0.1981 0.116 Uiso 1 1 calc R . .
H32B H 0.2238 0.3881 0.2363 0.116 Uiso 1 1 calc R . .
H32C H 0.1952 0.3496 0.1592 0.116 Uiso 1 1 calc R . .
C33 C 0.2277(4) 0.2154(4) 0.2077(3) 0.0772(16) Uani 1 1 d . . .
H33A H 0.1923 0.2385 0.2412 0.116 Uiso 1 1 calc R . .
H33B H 0.2647 0.1662 0.2167 0.116 Uiso 1 1 calc R . .
H33C H 0.1756 0.1967 0.1651 0.116 Uiso 1 1 calc R . .
C34 C 0.5838(3) 0.2839(2) 0.40935(19) 0.0406(9) Uani 1 1 d . A .
C35 C 0.5057(4) 0.3194(3) 0.4370(2) 0.0499(11) Uani 1 1 d . . .
C36 C 0.5382(5) 0.3675(3) 0.5023(2) 0.0614(13) Uani 1 1 d . . .
H36 H 0.4877 0.3937 0.5226 0.074 Uiso 1 1 calc R . .
C37 C 0.6428(5) 0.3776(3) 0.5377(2) 0.0644(13) Uani 1 1 d . . .
H37 H 0.6631 0.4107 0.5819 0.077 Uiso 1 1 calc R . .
C38 C 0.7170(4) 0.3405(3) 0.5097(2) 0.0576(12) Uani 1 1 d . . .
H38 H 0.7881 0.3473 0.5352 0.069 Uiso 1 1 calc R . .
C39 C 0.6904(3) 0.2930(3) 0.44464(19) 0.0447(9) Uani 1 1 d . . .
C40 C 0.7719(3) 0.2520(3) 0.4126(2) 0.0488(10) Uani 1 1 d . . .
H40 H 0.7561 0.2624 0.3689 0.059 Uiso 1 1 calc R . .
C41 C 0.8847(4) 0.2911(4) 0.4503(2) 0.0687(14) Uani 1 1 d . . .
H41A H 0.9057 0.2758 0.4913 0.103 Uiso 1 1 calc R . .
H41B H 0.8879 0.3540 0.4594 0.103 Uiso 1 1 calc R . .
H41C H 0.9322 0.2685 0.4242 0.103 Uiso 1 1 calc R . .
C42 C 0.7658(4) 0.1548(3) 0.4021(2) 0.0607(12) Uani 1 1 d . . .
H42A H 0.7787 0.1425 0.4440 0.091 Uiso 1 1 calc R . .
H42B H 0.8189 0.1305 0.3809 0.091 Uiso 1 1 calc R . .
H42C H 0.6960 0.1291 0.3744 0.091 Uiso 1 1 calc R . .
C43 C 0.3902(4) 0.3049(3) 0.3991(3) 0.0583(12) Uani 1 1 d . . .
H43 H 0.3849 0.2742 0.3528 0.070 Uiso 1 1 calc R . .
C44 C 0.3409(4) 0.3901(3) 0.4008(3) 0.0664(14) Uani 1 1 d . . .
H44A H 0.3385 0.4186 0.4451 0.100 Uiso 1 1 calc R . .
H44B H 0.2695 0.3789 0.3714 0.100 Uiso 1 1 calc R . .
H44C H 0.3830 0.4276 0.3869 0.100 Uiso 1 1 calc R . .
C45 C 0.3302(5) 0.2468(4) 0.4254(4) 0.091(2) Uani 1 1 d . . .
H45A H 0.3646 0.1936 0.4254 0.137 Uiso 1 1 calc R . .
H45B H 0.2578 0.2326 0.3976 0.137 Uiso 1 1 calc R . .
H45C H 0.3300 0.2773 0.4697 0.137 Uiso 1 1 calc R . .
C46 C 0.7947(5) 0.4226(4) 0.2579(3) 0.0337(15) Uiso 0.553(4) 1 d P A 1
C47 C 0.8820(5) 0.3720(4) 0.2581(4) 0.0388(16) Uiso 0.553(4) 1 d P A 1
C48 C 0.9255(6) 0.3574(5) 0.2056(4) 0.0442(17) Uiso 0.553(4) 1 d P A 1
H48 H 0.9842 0.3246 0.2057 0.053 Uiso 0.553(4) 1 calc PR A 1
C49 C 0.8839(6) 0.3903(5) 0.1540(4) 0.0502(19) Uiso 0.553(4) 1 d P A 1
H49 H 0.9120 0.3771 0.1180 0.060 Uiso 0.553(4) 1 calc PR A 1
C50 C 0.8007(7) 0.4430(7) 0.1541(5) 0.043(3) Uiso 0.553(4) 1 d P A 1
H50 H 0.7773 0.4706 0.1209 0.051 Uiso 0.553(4) 1 calc PR A 1
C51 C 0.7533(8) 0.4536(5) 0.2040(4) 0.0371(19) Uiso 0.553(4) 1 d P A 1
C52 C 0.6549(6) 0.5019(5) 0.1982(4) 0.0401(17) Uiso 0.553(4) 1 d P A 1
H52 H 0.6471 0.5259 0.2428 0.048 Uiso 0.553(4) 1 calc PR A 1
C53 C 0.6556(7) 0.5753(6) 0.1687(4) 0.057(2) Uiso 0.553(4) 1 d P A 1
H53A H 0.7166 0.6165 0.1941 0.086 Uiso 0.553(4) 1 calc PR A 1
H53B H 0.5912 0.6041 0.1687 0.086 Uiso 0.553(4) 1 calc PR A 1
H53C H 0.6594 0.5529 0.1240 0.086 Uiso 0.553(4) 1 calc PR A 1
C54 C 0.5592(6) 0.4365(6) 0.1580(4) 0.0470(19) Uiso 0.553(4) 1 d P A 1
H54A H 0.5667 0.4099 0.1146 0.071 Uiso 0.553(4) 1 calc PR A 1
H54B H 0.4950 0.4662 0.1542 0.071 Uiso 0.553(4) 1 calc PR A 1
H54C H 0.5551 0.3917 0.1796 0.071 Uiso 0.553(4) 1 calc PR A 1
C55 C 0.9226(6) 0.3274(5) 0.3099(4) 0.0391(17) Uiso 0.553(4) 1 d P A 1
H55 H 0.8922 0.3512 0.3468 0.047 Uiso 0.553(4) 1 calc PR A 1
C56 C 0.8893(8) 0.2333(6) 0.2824(5) 0.056(2) Uiso 0.553(4) 1 d P A 1
H56A H 0.8139 0.2234 0.2763 0.084 Uiso 0.553(4) 1 calc PR A 1
H56B H 0.9278 0.2024 0.3122 0.084 Uiso 0.553(4) 1 calc PR A 1
H56C H 0.9043 0.2124 0.2404 0.084 Uiso 0.553(4) 1 calc PR A 1
C57 C 1.0439(7) 0.3388(6) 0.3357(4) 0.057(2) Uiso 0.553(4) 1 d P A 1
H57A H 1.0740 0.3092 0.3009 0.086 Uiso 0.553(4) 1 calc PR A 1
H57B H 1.0663 0.3140 0.3722 0.086 Uiso 0.553(4) 1 calc PR A 1
H57C H 1.0681 0.4002 0.3502 0.086 Uiso 0.553(4) 1 calc PR A 1
C58 C 0.7598(8) 0.5193(7) 0.4474(5) 0.055(3) Uiso 0.553(4) 1 d P A 1
H58A H 0.6831 0.5096 0.4336 0.082 Uiso 0.553(4) 1 calc PR A 1
H58B H 0.7818 0.5726 0.4829 0.082 Uiso 0.553(4) 1 calc PR A 1
H58C H 0.7896 0.4708 0.4622 0.082 Uiso 0.553(4) 1 calc PR A 1
C59 C 0.9523(7) 0.5368(7) 0.4047(5) 0.051(2) Uiso 0.553(4) 1 d P A 1
H59A H 0.9757 0.4863 0.4190 0.076 Uiso 0.553(4) 1 calc PR A 1
H59B H 0.9785 0.5891 0.4407 0.076 Uiso 0.553(4) 1 calc PR A 1
H59C H 0.9795 0.5393 0.3684 0.076 Uiso 0.553(4) 1 calc PR A 1
C60 C 0.7717(7) 0.6335(5) 0.3608(4) 0.056(2) Uiso 0.553(4) 1 d P A 1
H60A H 0.7904 0.6365 0.3217 0.084 Uiso 0.553(4) 1 calc PR A 1
H60B H 0.8104 0.6813 0.3977 0.084 Uiso 0.553(4) 1 calc PR A 1
H60C H 0.6962 0.6376 0.3540 0.084 Uiso 0.553(4) 1 calc PR A 1
C61 C 0.2476(9) 0.7688(7) 0.3361(5) 0.031(3) Uiso 0.413(5) 1 d P B 1
C62 C 0.2932(11) 0.8396(7) 0.3879(5) 0.039(2) Uiso 0.413(5) 1 d P B 1
C63 C 0.2287(11) 0.8695(7) 0.4307(6) 0.048(3) Uiso 0.413(5) 1 d P B 1
H63 H 0.2544 0.9171 0.4681 0.057 Uiso 0.413(5) 1 calc PR B 1
C64 C 0.1265(14) 0.8280(9) 0.4173(6) 0.051(3) Uiso 0.413(5) 1 d P B 1
H64 H 0.0872 0.8527 0.4464 0.062 Uiso 0.413(5) 1 calc PR B 1
C65 C 0.0813(9) 0.7616(9) 0.3709(7) 0.044(3) Uiso 0.413(5) 1 d P B 1
H65 H 0.0139 0.7358 0.3661 0.053 Uiso 0.413(5) 1 calc PR B 1
C66 C 0.1435(10) 0.7297(8) 0.3260(5) 0.036(3) Uiso 0.413(5) 1 d P B 1
C67 C 0.0920(10) 0.6554(11) 0.2693(8) 0.050(3) Uiso 0.413(5) 1 d P B 1
H67 H 0.1120 0.6647 0.2313 0.060 Uiso 0.413(5) 1 calc PR B 1
C68 C 0.1329(16) 0.5692(13) 0.2782(10) 0.081(5) Uiso 0.413(5) 1 d P B 1
H68A H 0.2079 0.5706 0.2815 0.122 Uiso 0.413(5) 1 calc PR B 1
H68B H 0.0948 0.5217 0.2408 0.122 Uiso 0.413(5) 1 calc PR B 1
H68C H 0.1218 0.5607 0.3179 0.122 Uiso 0.413(5) 1 calc PR B 1
C69 C -0.0281(10) 0.6418(9) 0.2493(7) 0.063(3) Uiso 0.413(5) 1 d P B 1
H69A H -0.0506 0.6193 0.2807 0.095 Uiso 0.413(5) 1 calc PR B 1
H69B H -0.0530 0.6006 0.2061 0.095 Uiso 0.413(5) 1 calc PR B 1
H69C H -0.0573 0.6969 0.2484 0.095 Uiso 0.413(5) 1 calc PR B 1
C70 C 0.4008(11) 0.8769(8) 0.3993(6) 0.055(3) Uiso 0.413(5) 1 d P B 1
H70 H 0.4145 0.8660 0.3560 0.065 Uiso 0.413(5) 1 calc PR B 1
C71 C 0.4851(13) 0.8357(10) 0.4410(7) 0.074(4) Uiso 0.413(5) 1 d P B 1
H71A H 0.4816 0.8535 0.4859 0.111 Uiso 0.413(5) 1 calc PR B 1
H71B H 0.5546 0.8546 0.4395 0.111 Uiso 0.413(5) 1 calc PR B 1
H71C H 0.4730 0.7729 0.4241 0.111 Uiso 0.413(5) 1 calc PR B 1
C72 C 0.4044(10) 0.9761(7) 0.4276(6) 0.054(3) Uiso 0.413(5) 1 d P B 1
H72A H 0.3427 0.9974 0.4030 0.080 Uiso 0.413(5) 1 calc PR B 1
H72B H 0.4681 1.0037 0.4244 0.080 Uiso 0.413(5) 1 calc PR B 1
H72C H 0.4048 0.9898 0.4732 0.080 Uiso 0.413(5) 1 calc PR B 1
C73 C 0.4184(6) 0.7200(5) 0.1623(3) 0.044(2) Uiso 0.413(5) 1 d PG B 1
C74 C 0.5081(6) 0.7731(5) 0.1727(3) 0.056(3) Uiso 0.413(5) 1 d PG B 1
C75 C 0.5465(6) 0.7754(6) 0.1209(4) 0.063(3) Uiso 0.413(5) 1 d PG B 1
H75 H 0.6078 0.8117 0.1281 0.076 Uiso 0.413(5) 1 calc PR B 1
C76 C 0.4952(8) 0.7244(7) 0.0587(3) 0.110(6) Uiso 0.413(5) 1 d PG B 1
H76 H 0.5214 0.7260 0.0233 0.132 Uiso 0.413(5) 1 calc PR B 1
C77 C 0.4055(7) 0.6713(6) 0.0483(3) 0.085(4) Uiso 0.413(5) 1 d PG B 1
H77 H 0.3705 0.6365 0.0058 0.102 Uiso 0.413(5) 1 calc PR B 1
C78 C 0.3671(6) 0.6690(5) 0.1001(4) 0.059(3) Uiso 0.413(5) 1 d PG B 1
C79 C 0.2700(11) 0.6130(9) 0.0893(6) 0.067(3) Uiso 0.413(5) 1 d P B 1
H79 H 0.2325 0.6435 0.1210 0.080 Uiso 0.413(5) 1 calc PR B 1
C80 C 0.2962(16) 0.5376(12) 0.1031(10) 0.109(6) Uiso 0.413(5) 1 d P B 1
H80A H 0.3234 0.5019 0.0689 0.164 Uiso 0.413(5) 1 calc PR B 1
H80B H 0.2339 0.5068 0.1053 0.164 Uiso 0.413(5) 1 calc PR B 1
H80C H 0.3501 0.5499 0.1449 0.164 Uiso 0.413(5) 1 calc PR B 1
C81 C 0.1941(12) 0.5987(10) 0.0202(7) 0.080(4) Uiso 0.413(5) 1 d P B 1
H81A H 0.2214 0.5578 -0.0114 0.120 Uiso 0.413(5) 1 calc PR B 1
H81B H 0.1881 0.6537 0.0096 0.120 Uiso 0.413(5) 1 calc PR B 1
H81C H 0.1248 0.5755 0.0189 0.120 Uiso 0.413(5) 1 calc PR B 1
C82 C 0.5623(10) 0.8287(8) 0.2450(7) 0.058(3) Uiso 0.413(5) 1 d P B 1
H82 H 0.5137 0.8319 0.2727 0.070 Uiso 0.413(5) 1 calc PR B 1
C83 C 0.5932(15) 0.9213(11) 0.2402(9) 0.101(5) Uiso 0.413(5) 1 d P B 1
H83A H 0.6605 0.9214 0.2301 0.151 Uiso 0.413(5) 1 calc PR B 1
H83B H 0.5992 0.9642 0.2818 0.151 Uiso 0.413(5) 1 calc PR B 1
H83C H 0.5389 0.9354 0.2059 0.151 Uiso 0.413(5) 1 calc PR B 1
C84 C 0.6685(16) 0.7958(13) 0.2753(10) 0.112(6) Uiso 0.413(5) 1 d P B 1
H84A H 0.7134 0.7910 0.2463 0.168 Uiso 0.413(5) 1 calc PR B 1
H84B H 0.6552 0.7392 0.2812 0.168 Uiso 0.413(5) 1 calc PR B 1
H84C H 0.7037 0.8366 0.3175 0.168 Uiso 0.413(5) 1 calc PR B 1
N6 N 0.7517(4) 0.4407(3) 0.3124(3) 0.0298(12) Uiso 0.553(4) 1 d P A 1
Si2 Si 0.80677(19) 0.52843(16) 0.37797(10) 0.0382(6) Uani 0.553(4) 1 d P A 1
C146 C 0.8275(7) 0.4241(6) 0.3098(4) 0.041(2) Uiso 0.447(4) 1 d P A 2
C147 C 0.9024(8) 0.3638(7) 0.2989(5) 0.049(2) Uiso 0.447(4) 1 d P A 2
C148 C 1.0025(9) 0.3805(7) 0.3429(5) 0.060(3) Uiso 0.447(4) 1 d P A 2
H148 H 1.0532 0.3409 0.3358 0.071 Uiso 0.447(4) 1 calc PR A 2
C149 C 1.0303(9) 0.4499(7) 0.3948(5) 0.057(3) Uiso 0.447(4) 1 d P A 2
H149 H 1.1001 0.4598 0.4225 0.068 Uiso 0.447(4) 1 calc PR A 2
C150 C 0.9590(8) 0.5058(8) 0.4078(5) 0.043(2) Uiso 0.447(4) 1 d P A 2
H150 H 0.9778 0.5526 0.4463 0.051 Uiso 0.447(4) 1 calc PR A 2
C151 C 0.8563(8) 0.4956(6) 0.3648(5) 0.041(2) Uiso 0.447(4) 1 d P A 2
C152 C 0.7768(10) 0.5616(8) 0.3820(6) 0.050(3) Uiso 0.447(4) 1 d P A 2
H152 H 0.7162 0.5539 0.3424 0.061 Uiso 0.447(4) 1 calc PR A 2
C153 C 0.7351(10) 0.5366(8) 0.4363(6) 0.048(3) Uiso 0.447(4) 1 d P A 2
H15D H 0.7922 0.5483 0.4767 0.072 Uiso 0.447(4) 1 calc PR A 2
H15E H 0.7103 0.4753 0.4215 0.072 Uiso 0.447(4) 1 calc PR A 2
H15F H 0.6773 0.5710 0.4440 0.072 Uiso 0.447(4) 1 calc PR A 2
C154 C 0.8198(10) 0.6532(7) 0.4047(6) 0.064(3) Uiso 0.447(4) 1 d P A 2
H15G H 0.8771 0.6628 0.4448 0.096 Uiso 0.447(4) 1 calc PR A 2
H15H H 0.7643 0.6901 0.4130 0.096 Uiso 0.447(4) 1 calc PR A 2
H15I H 0.8464 0.6672 0.3713 0.096 Uiso 0.447(4) 1 calc PR A 2
C155 C 0.8739(8) 0.2814(6) 0.2430(5) 0.053(2) Uiso 0.447(4) 1 d P A 2
H155 H 0.8075 0.2874 0.2110 0.064 Uiso 0.447(4) 1 calc PR A 2
C156 C 0.8553(9) 0.2041(7) 0.2694(5) 0.049(3) Uiso 0.447(4) 1 d P A 2
H15J H 0.9119 0.2071 0.3087 0.074 Uiso 0.447(4) 1 calc PR A 2
H15K H 0.8543 0.1499 0.2364 0.074 Uiso 0.447(4) 1 calc PR A 2
H15L H 0.7879 0.2070 0.2797 0.074 Uiso 0.447(4) 1 calc PR A 2
C157 C 0.9590(11) 0.2631(9) 0.2086(7) 0.086(4) Uiso 0.447(4) 1 d P A 2
H15M H 0.9653 0.3083 0.1878 0.129 Uiso 0.447(4) 1 calc PR A 2
H15N H 0.9405 0.2072 0.1756 0.129 Uiso 0.447(4) 1 calc PR A 2
H15O H 1.0259 0.2620 0.2403 0.129 Uiso 0.447(4) 1 calc PR A 2
C158 C 0.6930(9) 0.5661(7) 0.2171(6) 0.059(3) Uiso 0.447(4) 1 d P A 2
H15P H 0.6372 0.5820 0.2379 0.089 Uiso 0.447(4) 1 calc PR A 2
H15Q H 0.6783 0.5839 0.1771 0.089 Uiso 0.447(4) 1 calc PR A 2
H15R H 0.7603 0.5951 0.2466 0.089 Uiso 0.447(4) 1 calc PR A 2
C159 C 0.5674(9) 0.3971(8) 0.1400(6) 0.056(3) Uiso 0.447(4) 1 d P A 2
H15S H 0.5698 0.3347 0.1244 0.085 Uiso 0.447(4) 1 calc PR A 2
H15T H 0.5506 0.4214 0.1031 0.085 Uiso 0.447(4) 1 calc PR A 2
H15U H 0.5135 0.4090 0.1630 0.085 Uiso 0.447(4) 1 calc PR A 2
C160 C 0.7959(9) 0.4165(9) 0.1502(6) 0.047(3) Uiso 0.447(4) 1 d P A 2
H16A H 0.8656 0.4442 0.1766 0.070 Uiso 0.447(4) 1 calc PR A 2
H16B H 0.7753 0.4352 0.1106 0.070 Uiso 0.447(4) 1 calc PR A 2
H16C H 0.7977 0.3538 0.1385 0.070 Uiso 0.447(4) 1 calc PR A 2
C161 C 0.2131(8) 0.7510(5) 0.3253(4) 0.041(2) Uiso 0.587(5) 1 d P B 2
C162 C 0.2450(8) 0.8251(5) 0.3785(4) 0.050(2) Uiso 0.587(5) 1 d P B 2
C163 C 0.1757(11) 0.8516(7) 0.4175(5) 0.059(2) Uiso 0.587(5) 1 d P B 2
H163 H 0.1927 0.9018 0.4535 0.071 Uiso 0.587(5) 1 calc PR B 2
C164 C 0.0848(11) 0.8022(10) 0.4011(8) 0.086(4) Uiso 0.587(5) 1 d P B 2
H164 H 0.0374 0.8192 0.4264 0.104 Uiso 0.587(5) 1 calc PR B 2
C165 C 0.0555(10) 0.7262(8) 0.3482(6) 0.079(3) Uiso 0.587(5) 1 d P B 2
H165 H -0.0085 0.6930 0.3405 0.095 Uiso 0.587(5) 1 calc PR B 2
C166 C 0.1190(8) 0.6999(8) 0.3079(6) 0.057(2) Uiso 0.587(5) 1 d P B 2
C167 C 0.0871(10) 0.6244(9) 0.2520(6) 0.080(4) Uiso 0.587(5) 1 d P B 2
H167 H 0.1293 0.6277 0.2216 0.096 Uiso 0.587(5) 1 calc PR B 2
C168 C -0.0347(13) 0.6221(11) 0.2145(9) 0.129(6) Uiso 0.587(5) 1 d P B 2
H16D H -0.0769 0.5876 0.2305 0.194 Uiso 0.587(5) 1 calc PR B 2
H16E H -0.0456 0.5964 0.1678 0.194 Uiso 0.587(5) 1 calc PR B 2
H16F H -0.0560 0.6809 0.2222 0.194 Uiso 0.587(5) 1 calc PR B 2
C169 C 0.1091(15) 0.5427(11) 0.2730(9) 0.113(6) Uiso 0.587(5) 1 d P B 2
H16G H 0.1829 0.5468 0.2979 0.169 Uiso 0.587(5) 1 calc PR B 2
H16H H 0.0945 0.4928 0.2345 0.169 Uiso 0.587(5) 1 calc PR B 2
H16I H 0.0642 0.5360 0.3001 0.169 Uiso 0.587(5) 1 calc PR B 2
C170 C 0.3511(9) 0.8740(6) 0.3976(4) 0.050(2) Uiso 0.587(5) 1 d P B 2
H170 H 0.3723 0.8696 0.3571 0.060 Uiso 0.587(5) 1 calc PR B 2
C171 C 0.4375(9) 0.8356(6) 0.4439(5) 0.067(3) Uiso 0.587(5) 1 d P B 2
H17A H 0.4167 0.8368 0.4830 0.101 Uiso 0.587(5) 1 calc PR B 2
H17B H 0.5048 0.8701 0.4560 0.101 Uiso 0.587(5) 1 calc PR B 2
H17C H 0.4447 0.7760 0.4213 0.101 Uiso 0.587(5) 1 calc PR B 2
C172 C 0.3500(9) 0.9713(6) 0.4320(5) 0.074(3) Uiso 0.587(5) 1 d P B 2
H17D H 0.2888 0.9939 0.4080 0.110 Uiso 0.587(5) 1 calc PR B 2
H17E H 0.4142 1.0031 0.4334 0.110 Uiso 0.587(5) 1 calc PR B 2
H17F H 0.3462 0.9782 0.4764 0.110 Uiso 0.587(5) 1 calc PR B 2
C173 C 0.4450(3) 0.7503(3) 0.1855(2) 0.0346(15) Uiso 0.587(5) 1 d PG B 2
C174 C 0.5318(4) 0.8101(3) 0.21724(18) 0.0416(17) Uiso 0.587(5) 1 d PG B 2
C175 C 0.5922(4) 0.8353(4) 0.1819(3) 0.070(2) Uiso 0.587(5) 1 d PG B 2
H175 H 0.6515 0.8761 0.2036 0.084 Uiso 0.587(5) 1 calc PR B 2
C176 C 0.5657(5) 0.8008(4) 0.1149(3) 0.096(4) Uiso 0.587(5) 1 d PG B 2
H176 H 0.6070 0.8181 0.0908 0.115 Uiso 0.587(5) 1 calc PR B 2
C177 C 0.4789(5) 0.7411(4) 0.08322(18) 0.069(2) Uiso 0.587(5) 1 d PG B 2
H177 H 0.4608 0.7175 0.0374 0.083 Uiso 0.587(5) 1 calc PR B 2
C178 C 0.4185(3) 0.7158(3) 0.1185(2) 0.0486(18) Uiso 0.587(5) 1 d PG B 2
C179 C 0.3275(8) 0.6491(6) 0.0820(5) 0.065(2) Uiso 0.587(5) 1 d P B 2
H179 H 0.2815 0.6495 0.1110 0.078 Uiso 0.587(5) 1 calc PR B 2
C180 C 0.2595(9) 0.6649(7) 0.0183(5) 0.081(3) Uiso 0.587(5) 1 d P B 2
H18A H 0.2178 0.7134 0.0289 0.122 Uiso 0.587(5) 1 calc PR B 2
H18B H 0.2125 0.6131 -0.0078 0.122 Uiso 0.587(5) 1 calc PR B 2
H18C H 0.3053 0.6782 -0.0064 0.122 Uiso 0.587(5) 1 calc PR B 2
C181 C 0.3671(15) 0.5588(12) 0.0656(9) 0.159(7) Uiso 0.587(5) 1 d P B 2
H18D H 0.4440 0.5643 0.0779 0.238 Uiso 0.587(5) 1 calc PR B 2
H18E H 0.3397 0.5308 0.0189 0.238 Uiso 0.587(5) 1 calc PR B 2
H18F H 0.3429 0.5239 0.0897 0.238 Uiso 0.587(5) 1 calc PR B 2
C182 C 0.5672(6) 0.8429(5) 0.2920(4) 0.0469(18) Uiso 0.587(5) 1 d P B 2
H182 H 0.5076 0.8252 0.3067 0.056 Uiso 0.587(5) 1 calc PR B 2
C183 C 0.5810(8) 0.9406(6) 0.3151(5) 0.073(3) Uiso 0.587(5) 1 d P B 2
H18G H 0.5941 0.9598 0.3624 0.110 Uiso 0.587(5) 1 calc PR B 2
H18H H 0.5172 0.9636 0.2945 0.110 Uiso 0.587(5) 1 calc PR B 2
H18I H 0.6406 0.9615 0.3035 0.110 Uiso 0.587(5) 1 calc PR B 2
C184 C 0.6591(12) 0.8015(10) 0.3222(8) 0.119(5) Uiso 0.587(5) 1 d P B 2
H18J H 0.6469 0.7389 0.3033 0.179 Uiso 0.587(5) 1 calc PR B 2
H18K H 0.6686 0.8156 0.3691 0.179 Uiso 0.587(5) 1 calc PR B 2
H18L H 0.7222 0.8228 0.3142 0.179 Uiso 0.587(5) 1 calc PR B 2
N6A N 0.7229(5) 0.4105(4) 0.2650(3) 0.0352(17) Uiso 0.447(4) 1 d P A 2
Si2A Si 0.6994(3) 0.4476(2) 0.19717(12) 0.0451(8) Uani 0.447(4) 1 d P A 2
Cl1 Cl 0.30469(16) 0.98560(9) 0.26700(7) 0.1041(7) Uani 1 1 d . . .
Cl2 Cl 0.49383(8) 0.49051(7) 0.31625(6) 0.0525(3) Uani 1 1 d . A .
Fe1 Fe 0.22047(4) 0.85687(3) 0.21013(3) 0.03771(17) Uani 1 1 d . . .
Fe2 Fe 0.60780(4) 0.39187(4) 0.29816(3) 0.04293(18) Uani 1 1 d . . .
N1 N 0.0838(3) 0.8550(3) 0.15322(19) 0.0591(10) Uani 1 1 d . . .
N2 N 0.2942(3) 0.7268(2) 0.28814(16) 0.0435(8) Uani 1 1 d . . .
N3 N 0.3838(2) 0.7182(2) 0.22044(16) 0.0395(7) Uani 1 1 d . . .
N4 N 0.5516(2) 0.23490(18) 0.34142(15) 0.0366(7) Uani 1 1 d . . .
N5 N 0.4985(2) 0.2040(2) 0.23753(16) 0.0411(8) Uani 1 1 d . . .
Si1 Si -0.00303(11) 0.92205(10) 0.18360(8) 0.0689(4) Uani 1 1 d . . .

loop_
_atom_site_aniso_label
_atom_site_aniso_U_11
_atom_site_aniso_U_22
_atom_site_aniso_U_33
_atom_site_aniso_U_23
_atom_site_aniso_U_13
_atom_site_aniso_U_12
C1 0.048(3) 0.093(4) 0.057(3) 0.002(3) -0.007(2) 0.027(3)
C2 0.049(3) 0.128(5) 0.087(4) 0.070(4) 0.038(3) 0.051(3)
C3 0.063(4) 0.176(7) 0.039(3) 0.017(4) -0.001(3) 0.044(4)
C4 0.104(6) 0.229(12) 0.048(4) -0.006(6) -0.012(4) 0.081(7)
C5 0.092(6) 0.167(8) 0.077(5) -0.008(5) -0.039(5) 0.035(6)
C6 0.062(4) 0.106(5) 0.071(4) -0.013(4) -0.024(3) 0.037(4)
C7 0.100(5) 0.093(5) 0.107(6) 0.022(4) -0.049(4) 0.001(4)
C8 0.340(18) 0.093(6) 0.110(7) -0.010(5) -0.074(9) 0.027(9)
C9 0.113(7) 0.342(18) 0.255(14) 0.226(14) -0.107(8) -0.110(10)
C10 0.068(4) 0.171(7) 0.059(3) 0.062(4) 0.020(3) 0.056(4)
C11 0.105(6) 0.181(8) 0.099(5) 0.079(6) 0.024(4) 0.036(6)
C12 0.056(3) 0.151(6) 0.074(4) 0.048(4) 0.017(3) 0.010(4)
C13 0.268(14) 0.140(8) 0.190(10) 0.087(8) 0.117(10) 0.138(9)
C14 0.072(6) 0.43(2) 0.148(9) -0.012(11) 0.012(6) 0.106(9)
C15 0.177(9) 0.203(10) 0.085(5) 0.043(6) 0.069(6) 0.119(8)
C16 0.0312(18) 0.0337(18) 0.038(2) 0.0088(16) 0.0045(15) -0.0013(15)
C17 0.053(3) 0.042(2) 0.074(3) 0.027(2) 0.026(2) 0.0163(19)
C18 0.084(3) 0.049(3) 0.076(3) 0.036(2) 0.039(3) 0.031(2)
C19 0.0295(18) 0.0381(19) 0.041(2) 0.0152(17) 0.0142(16) 0.0161(15)
C20 0.051(2) 0.0309(19) 0.060(3) 0.0167(19) 0.009(2) 0.0044(17)
C21 0.039(2) 0.037(2) 0.066(3) 0.010(2) 0.002(2) 0.0082(17)
C22 0.037(2) 0.070(3) 0.042(2) 0.014(2) 0.0028(18) 0.018(2)
C23 0.044(2) 0.087(4) 0.053(3) 0.020(3) 0.003(2) 0.026(2)
C24 0.055(3) 0.155(6) 0.070(4) 0.042(4) 0.007(3) 0.051(4)
C25 0.079(4) 0.211(9) 0.049(3) 0.042(4) 0.009(3) 0.067(5)
C26 0.065(4) 0.190(8) 0.052(3) 0.029(4) 0.012(3) 0.055(4)
C27 0.042(2) 0.098(4) 0.046(3) 0.016(3) 0.006(2) 0.025(2)
C28 0.040(2) 0.094(4) 0.059(3) 0.013(3) 0.011(2) 0.027(2)
C29 0.077(4) 0.314(13) 0.101(5) 0.120(7) 0.063(4) 0.103(6)
C30 0.077(5) 0.097(5) 0.235(11) -0.044(6) -0.002(6) 0.045(4)
C31 0.039(2) 0.083(3) 0.060(3) 0.014(3) 0.009(2) 0.025(2)
C32 0.051(3) 0.083(4) 0.084(4) 0.021(3) -0.004(3) 0.027(3)
C33 0.051(3) 0.096(4) 0.085(4) 0.022(3) 0.022(3) 0.028(3)
C34 0.054(2) 0.0349(19) 0.042(2) 0.0169(17) 0.0227(19) 0.0063(17)
C35 0.063(3) 0.040(2) 0.063(3) 0.025(2) 0.035(2) 0.0141(19)
C36 0.098(4) 0.053(3) 0.055(3) 0.023(2) 0.049(3) 0.022(3)
C37 0.098(4) 0.056(3) 0.043(3) 0.016(2) 0.024(3) 0.003(3)
C38 0.078(3) 0.060(3) 0.037(2) 0.018(2) 0.017(2) 0.001(2)
C39 0.054(3) 0.044(2) 0.040(2) 0.0182(18) 0.0146(19) 0.0015(18)
C40 0.044(2) 0.060(3) 0.042(2) 0.016(2) 0.0086(18) 0.0020(19)
C41 0.050(3) 0.093(4) 0.056(3) 0.021(3) 0.004(2) -0.004(3)
C42 0.054(3) 0.063(3) 0.065(3) 0.021(2) 0.014(2) 0.012(2)
C43 0.057(3) 0.059(3) 0.081(3) 0.035(3) 0.040(3) 0.021(2)
C44 0.074(3) 0.073(3) 0.087(4) 0.043(3) 0.058(3) 0.034(3)
C45 0.066(4) 0.094(4) 0.148(6) 0.075(4) 0.046(4) 0.017(3)
Si2 0.0435(13) 0.0398(13) 0.0322(11) 0.0066(9) 0.0161(9) -0.0014(11)
Si2A 0.0357(18) 0.069(2) 0.0340(14) 0.0197(12) 0.0107(12) 0.0013(13)
Cl1 0.1495(16) 0.0623(8) 0.0701(9) 0.0313(7) -0.0292(9) -0.0460(9)
Cl2 0.0435(5) 0.0485(6) 0.0899(8) 0.0388(6) 0.0390(5) 0.0233(4)
Fe1 0.0303(3) 0.0411(3) 0.0385(3) 0.0142(2) 0.0012(2) 0.0050(2)
Fe2 0.0327(3) 0.0457(3) 0.0710(4) 0.0356(3) 0.0288(3) 0.0190(2)
N1 0.042(2) 0.072(3) 0.059(2) 0.024(2) 0.0009(17) 0.0141(18)
N2 0.052(2) 0.0357(17) 0.048(2) 0.0164(15) 0.0182(16) 0.0134(15)
N3 0.0337(16) 0.0386(17) 0.0495(19) 0.0185(15) 0.0109(14) 0.0078(13)
N4 0.0377(17) 0.0288(15) 0.0459(19) 0.0142(14) 0.0124(14) 0.0081(13)
N5 0.0318(16) 0.0443(18) 0.0436(19) 0.0100(15) 0.0067(14) 0.0130(14)
Si1 0.0518(8) 0.0773(10) 0.0867(10) 0.0327(8) 0.0236(7) 0.0309(7)

loop_
_atom_type_symbol
_atom_type_description
_atom_type_scat_dispersion_real
_atom_type_scat_dispersion_imag
_atom_type_scat_source
C C 0.0033 0.0016 'International Tables Vol C Tables 4.2.6.8 and 6.1.1.4'
H H 0.0000 0.0000 'International Tables Vol C Tables 4.2.6.8 and 6.1.1.4'
N N 0.0061 0.0033 'International Tables Vol C Tables 4.2.6.8 and 6.1.1.4'
Si Si 0.0817 0.0704 'International Tables Vol C Tables 4.2.6.8 and 6.1.1.4'
Cl Cl 0.1484 0.1585 'International Tables Vol C Tables 4.2.6.8 and 6.1.1.4'
Fe Fe 0.3463 0.8444 'International Tables Vol C Tables 4.2.6.8 and 6.1.1.4'

loop_
_geom_angle_atom_site_label_1
_geom_angle_atom_site_label_2
_geom_angle_atom_site_label_3
_geom_angle
C2 C1 N1 115.7(5)
C2 C1 C6 125.9(6)
N1 C1 C6 118.4(6)
C10 C2 C1 127.9(6)
C10 C2 C3 118.3(6)
C1 C2 C3 113.8(6)
C4 C3 C2 122.3(7)
C4 C3 H3 118.8
C2 C3 H3 118.8
C5 C4 C3 119.9(7)
C5 C4 H4 120.1
C3 C4 H4 120.1
C4 C5 C6 123.6(8)
C4 C5 H5 118.2
C6 C5 H5 118.2
C5 C6 C7 120.8(7)
C5 C6 C1 114.3(8)
C7 C6 C1 124.8(6)
C6 C7 C9 113.2(6)
C6 C7 C8 108.8(9)
C9 C7 C8 113.5(9)
C6 C7 H7 107.0
C9 C7 H7 107.0
C8 C7 H7 107.0
C7 C8 H8A 109.5
C7 C8 H8B 109.5
H8A C8 H8B 109.5
C7 C8 H8C 109.5
H8A C8 H8C 109.5
H8B C8 H8C 109.5
C7 C9 H9A 109.5
C7 C9 H9B 109.5
H9A C9 H9B 109.5
C7 C9 H9C 109.5
H9A C9 H9C 109.5
H9B C9 H9C 109.5
C2 C10 C12 112.0(6)
C2 C10 C11 116.2(5)
C12 C10 C11 106.9(6)
C2 C10 H10 107.1
C12 C10 H10 107.1
C11 C10 H10 107.1
C10 C11 H11A 109.5
C10 C11 H11B 109.5
H11A C11 H11B 109.5
C10 C11 H11C 109.5
H11A C11 H11C 109.5
H11B C11 H11C 109.5
C10 C12 H12A 109.5
C10 C12 H12B 109.5
H12A C12 H12B 109.5
C10 C12 H12C 109.5
H12A C12 H12C 109.5
H12B C12 H12C 109.5
Si1 C13 H13A 109.5
Si1 C13 H13B 109.5
H13A C13 H13B 109.5
Si1 C13 H13C 109.5
H13A C13 H13C 109.5
H13B C13 H13C 109.5
Si1 C14 H14A 109.5
Si1 C14 H14B 109.5
H14A C14 H14B 109.5
Si1 C14 H14C 109.5
H14A C14 H14C 109.5
H14B C14 H14C 109.5
Si1 C15 H15A 109.5
Si1 C15 H15B 109.5
H15A C15 H15B 109.5
Si1 C15 H15C 109.5
H15A C15 H15C 109.5
H15B C15 H15C 109.5
N2 C16 N3 104.2(3)
N2 C16 Fe1 125.5(3)
N3 C16 Fe1 130.2(3)
C18 C17 N3 106.5(4)
C18 C17 H17 126.8
N3 C17 H17 126.8
C17 C18 N2 107.6(4)
C17 C18 H18 126.2
N2 C18 H18 126.2
N5 C19 N4 104.3(3)
N5 C19 Fe2 129.4(3)
N4 C19 Fe2 126.3(3)
C21 C20 N4 106.3(4)
C21 C20 H20 126.8
N4 C20 H20 126.8
C20 C21 N5 107.7(4)
C20 C21 H21 126.2
N5 C21 H21 126.2
C27 C22 C23 123.6(4)
C27 C22 N5 119.5(4)
C23 C22 N5 116.7(4)
C24 C23 C22 116.5(5)
C24 C23 C31 120.5(4)
C22 C23 C31 122.9(4)
C25 C24 C23 121.1(5)
C25 C24 H24 119.4
C23 C24 H24 119.4
C24 C25 C26 120.9(5)
C24 C25 H25 119.6
C26 C25 H25 119.6
C27 C26 C25 121.1(5)
C27 C26 H26 119.4
C25 C26 H26 119.4
C26 C27 C22 116.9(4)
C26 C27 C28 120.1(5)
C22 C27 C28 123.0(4)
C29 C28 C27 111.9(5)
C29 C28 C30 111.6(6)
C27 C28 C30 110.0(5)
C29 C28 H28 107.7
C27 C28 H28 107.7
C30 C28 H28 107.7
C28 C29 H29A 109.5
C28 C29 H29B 109.5
H29A C29 H29B 109.5
C28 C29 H29C 109.5
H29A C29 H29C 109.5
H29B C29 H29C 109.5
C28 C30 H30A 109.5
C28 C30 H30B 109.5
H30A C30 H30B 109.5
C28 C30 H30C 109.5
H30A C30 H30C 109.5
H30B C30 H30C 109.5
C32 C31 C23 114.1(5)
C32 C31 C33 110.1(4)
C23 C31 C33 110.1(4)
C32 C31 H31 107.4
C23 C31 H31 107.4
C33 C31 H31 107.4
C31 C32 H32A 109.5
C31 C32 H32B 109.5
H32A C32 H32B 109.5
C31 C32 H32C 109.5
H32A C32 H32C 109.5
H32B C32 H32C 109.5
C31 C33 H33A 109.5
C31 C33 H33B 109.5
H33A C33 H33B 109.5
C31 C33 H33C 109.5
H33A C33 H33C 109.5
H33B C33 H33C 109.5
C35 C34 C39 122.9(4)
C35 C34 N4 117.5(4)
C39 C34 N4 119.6(3)
C36 C35 C34 116.9(4)
C36 C35 C43 120.9(4)
C34 C35 C43 122.1(4)
C37 C36 C35 121.0(5)
C37 C36 H36 119.5
C35 C36 H36 119.5
C38 C37 C36 120.8(5)
C38 C37 H37 119.6
C36 C37 H37 119.6
C37 C38 C39 121.2(5)
C37 C38 H38 119.4
C39 C38 H38 119.4
C38 C39 C34 117.2(4)
C38 C39 C40 121.9(4)
C34 C39 C40 120.9(4)
C39 C40 C42 111.7(4)
C39 C40 C41 113.3(4)
C42 C40 C41 109.3(4)
C39 C40 H40 107.4
C42 C40 H40 107.4
C41 C40 H40 107.4
C40 C41 H41A 109.5
C40 C41 H41B 109.5
H41A C41 H41B 109.5
C40 C41 H41C 109.5
H41A C41 H41C 109.5
H41B C41 H41C 109.5
C40 C42 H42A 109.5
C40 C42 H42B 109.5
H42A C42 H42B 109.5
C40 C42 H42C 109.5
H42A C42 H42C 109.5
H42B C42 H42C 109.5
C35 C43 C44 111.6(4)
C35 C43 C45 110.2(4)
C44 C43 C45 110.8(4)
C35 C43 H43 108.0
C44 C43 H43 108.0
C45 C43 H43 108.0
C43 C44 H44A 109.5
C43 C44 H44B 109.5
H44A C44 H44B 109.5
C43 C44 H44C 109.5
H44A C44 H44C 109.5
H44B C44 H44C 109.5
C43 C45 H45A 109.5
C43 C45 H45B 109.5
H45A C45 H45B 109.5
C43 C45 H45C 109.5
H45A C45 H45C 109.5
H45B C45 H45C 109.5
C51 C46 C47 118.5(7)
C51 C46 N6 121.9(6)
C47 C46 N6 119.7(6)
C48 C47 C46 119.0(7)
C48 C47 C55 119.0(6)
C46 C47 C55 121.8(7)
C49 C48 C47 120.8(7)
C49 C48 H48 119.6
C47 C48 H48 119.6
C48 C49 C50 121.0(8)
C48 C49 H49 119.5
C50 C49 H49 119.5
C51 C50 C49 118.3(9)
C51 C50 H50 120.8
C49 C50 H50 120.8
C50 C51 C46 121.9(8)
C50 C51 C52 116.9(7)
C46 C51 C52 121.2(7)
C53 C52 C51 115.1(7)
C53 C52 C54 109.7(7)
C51 C52 C54 108.2(7)
C53 C52 H52 107.9
C51 C52 H52 107.9
C54 C52 H52 107.9
C56 C55 C47 109.1(6)
C56 C55 C57 108.0(7)
C47 C55 C57 112.3(6)
C56 C55 H55 109.1
C47 C55 H55 109.1
C57 C55 H55 109.1
C62 C61 N2 125.3(10)
C62 C61 C66 122.1(10)
N2 C61 C66 112.6(9)
C61 C62 C63 114.1(12)
C61 C62 C70 121.9(10)
C63 C62 C70 124.0(11)
C64 C63 C62 120.5(11)
C64 C63 H63 119.7
C62 C63 H63 119.7
C65 C64 C63 128.0(14)
C65 C64 H64 116.0
C63 C64 H64 116.0
C64 C65 C66 113.2(12)
C64 C65 H65 123.4
C66 C65 H65 123.4
C61 C66 C65 122.0(11)
C61 C66 C67 122.7(10)
C65 C66 C67 115.3(12)
C66 C67 C69 117.5(13)
C66 C67 C68 112.0(12)
C69 C67 C68 106.7(13)
C66 C67 H67 106.7
C69 C67 H67 106.7
C68 C67 H67 106.7
C62 C70 C71 113.4(11)
C62 C70 C72 108.1(11)
C71 C70 C72 113.2(11)
C62 C70 H70 107.2
C71 C70 H70 107.2
C72 C70 H70 107.2
C74 C73 C78 120.0
C74 C73 N3 117.2(5)
C78 C73 N3 122.8(5)
C75 C74 C73 120.0
C75 C74 C82 123.1(7)
C73 C74 C82 116.9(7)
C74 C75 C76 120.0
C74 C75 H75 120.0
C76 C75 H75 120.0
C77 C76 C75 120.0
C77 C76 H76 120.0
C75 C76 H76 120.0
C76 C77 C78 120.0
C76 C77 H77 120.0
C78 C77 H77 120.0
C77 C78 C73 120.0
C77 C78 C79 120.5(7)
C73 C78 C79 119.5(7)
C80 C79 C78 109.9(13)
C80 C79 C81 112.7(14)
C78 C79 C81 112.2(11)
C80 C79 H79 107.3
C78 C79 H79 107.3
C81 C79 H79 107.3
C84 C82 C83 104.9(13)
C84 C82 C74 112.5(11)
C83 C82 C74 105.5(11)
C84 C82 H82 111.2
C83 C82 H82 111.2
C74 C82 H82 111.2
C46 N6 Si2 118.6(4)
C46 N6 Fe2 118.1(4)
Si2 N6 Fe2 120.0(3)
N6 Si2 C58 108.6(4)
N6 Si2 C59 113.7(4)
C58 Si2 C59 107.5(5)
N6 Si2 C60 112.5(3)
C58 Si2 C60 109.0(5)
C59 Si2 C60 105.4(4)
C151 C146 C147 118.8(9)
C151 C146 N6A 121.0(8)
C147 C146 N6A 120.2(8)
C148 C147 C146 118.0(9)
C148 C147 C155 120.4(10)
C146 C147 C155 121.5(9)
C149 C148 C147 122.9(11)
C149 C148 H148 118.6
C147 C148 H148 118.6
C148 C149 C150 120.1(11)
C148 C149 H149 120.0
C150 C149 H149 120.0
C149 C150 C151 120.9(10)
C149 C150 H150 119.5
C151 C150 H150 119.5
C146 C151 C150 119.1(10)
C146 C151 C152 121.7(9)
C150 C151 C152 119.1(9)
C154 C152 C151 114.9(10)
C154 C152 C153 110.4(10)
C151 C152 C153 106.6(9)
C154 C152 H152 108.2
C151 C152 H152 108.2
C153 C152 H152 108.2
C152 C153 H15D 109.5
C152 C153 H15E 109.5
H15D C153 H15E 109.5
C152 C153 H15F 109.5
H15D C153 H15F 109.5
H15E C153 H15F 109.5
C152 C154 H15G 109.5
C152 C154 H15H 109.5
H15G C154 H15H 109.5
C152 C154 H15I 109.5
H15G C154 H15I 109.5
H15H C154 H15I 109.5
C157 C155 C147 112.0(9)
C157 C155 C156 109.3(9)
C147 C155 C156 109.3(9)
C157 C155 H155 108.7
C147 C155 H155 108.7
C156 C155 H155 108.7
C155 C156 H15J 109.5
C155 C156 H15K 109.5
H15J C156 H15K 109.5
C155 C156 H15L 109.5
H15J C156 H15L 109.5
H15K C156 H15L 109.5
C155 C157 H15M 109.5
C155 C157 H15N 109.5
H15M C157 H15N 109.5
C155 C157 H15O 109.5
H15M C157 H15O 109.5
H15N C157 H15O 109.5
Si2A C158 H15P 109.5
Si2A C158 H15Q 109.5
H15P C158 H15Q 109.5
Si2A C158 H15R 109.5
H15P C158 H15R 109.5
H15Q C158 H15R 109.5
Si2A C159 H15S 109.5
Si2A C159 H15T 109.5
H15S C159 H15T 109.5
Si2A C159 H15U 109.5
H15S C159 H15U 109.5
H15T C159 H15U 109.5
Si2A C160 H16A 109.5
Si2A C160 H16B 109.5
H16A C160 H16B 109.5
Si2A C160 H16C 109.5
H16A C160 H16C 109.5
H16B C160 H16C 109.5
C166 C161 C162 125.2(10)
C166 C161 N2 120.8(7)
C162 C161 N2 113.9(8)
C161 C162 C163 118.1(10)
C161 C162 C170 122.5(8)
C163 C162 C170 119.2(9)
C164 C163 C162 116.9(10)
C164 C163 H163 121.5
C162 C163 H163 121.5
C163 C164 C165 123.9(13)
C163 C164 H164 118.0
C165 C164 H164 118.0
C166 C165 C164 120.9(13)
C166 C165 H165 119.6
C164 C165 H165 119.6
C165 C166 C161 114.8(12)
C165 C166 C167 121.0(11)
C161 C166 C167 124.2(9)
C166 C167 C169 110.3(11)
C166 C167 C168 110.8(11)
C169 C167 C168 110.8(12)
C166 C167 H167 108.3
C169 C167 H167 108.3
C168 C167 H167 108.3
C167 C168 H16D 109.5
C167 C168 H16E 109.5
H16D C168 H16E 109.5
C167 C168 H16F 109.5
H16D C168 H16F 109.5
H16E C168 H16F 109.5
C167 C169 H16G 109.5
C167 C169 H16H 109.5
H16G C169 H16H 109.5
C167 C169 H16I 109.5
H16G C169 H16I 109.5
H16H C169 H16I 109.5
C162 C170 C172 112.4(8)
C162 C170 C171 112.1(8)
C172 C170 C171 108.2(8)
C162 C170 H170 108.0
C172 C170 H170 108.0
C171 C170 H170 108.0
C170 C171 H17A 109.5
C170 C171 H17B 109.5
H17A C171 H17B 109.5
C170 C171 H17C 109.5
H17A C171 H17C 109.5
H17B C171 H17C 109.5
C170 C172 H17D 109.5
C170 C172 H17E 109.5
H17D C172 H17E 109.5
C170 C172 H17F 109.5
H17D C172 H17F 109.5
H17E C172 H17F 109.5
C174 C173 C178 120.0
C174 C173 N3 122.0(3)
C178 C173 N3 117.9(3)
C175 C174 C173 120.0
C175 C174 C182 119.5(4)
C173 C174 C182 120.3(4)
C176 C175 C174 120.0
C176 C175 H175 120.0
C174 C175 H175 120.0
C175 C176 C177 120.0
C175 C176 H176 120.0
C177 C176 H176 120.0
C176 C177 C178 120.0
C176 C177 H177 120.0
C178 C177 H177 120.0
C177 C178 C173 120.0
C177 C178 C179 117.8(5)
C173 C178 C179 122.2(5)
C178 C179 C181 110.0(10)
C178 C179 C180 113.9(8)
C181 C179 C180 108.8(10)
C178 C179 H179 108.0
C181 C179 H179 108.0
C180 C179 H179 108.0
C179 C180 H18A 109.5
C179 C180 H18B 109.5
H18A C180 H18B 109.5
C179 C180 H18C 109.5
H18A C180 H18C 109.5
H18B C180 H18C 109.5
C179 C181 H18D 109.5
C179 C181 H18E 109.5
H18D C181 H18E 109.5
C179 C181 H18F 109.5
H18D C181 H18F 109.5
H18E C181 H18F 109.5
C184 C182 C183 113.6(9)
C184 C182 C174 113.3(8)
C183 C182 C174 111.2(6)
C184 C182 H182 106.0
C183 C182 H182 106.0
C174 C182 H182 106.0
C182 C183 H18G 109.5
C182 C183 H18H 109.5
H18G C183 H18H 109.5
C182 C183 H18I 109.5
H18G C183 H18I 109.5
H18H C183 H18I 109.5
C182 C184 H18J 109.5
C182 C184 H18K 109.5
H18J C184 H18K 109.5
C182 C184 H18L 109.5
H18J C184 H18L 109.5
H18K C184 H18L 109.5
C146 N6A Si2A 119.8(6)
C146 N6A Fe2 117.2(6)
Si2A N6A Fe2 119.0(4)
N6A Si2A C158 112.5(4)
N6A Si2A C160 113.2(5)
C158 Si2A C160 109.4(6)
N6A Si2A C159 108.7(5)
C158 Si2A C159 106.7(6)
C160 Si2A C159 105.8(6)
N1 Fe1 C16 132.50(16)
N1 Fe1 Cl1 117.05(14)
C16 Fe1 Cl1 109.98(11)
N6A Fe2 N6 29.7(2)
N6A Fe2 C19 121.8(2)
N6 Fe2 C19 131.35(17)
N6A Fe2 Cl2 122.8(2)
N6 Fe2 Cl2 114.42(15)
C19 Fe2 Cl2 112.42(10)
C1 N1 Si1 118.1(3)
C1 N1 Fe1 121.8(3)
Si1 N1 Fe1 117.6(2)
C16 N2 C18 110.4(3)
C16 N2 C61 123.4(5)
C18 N2 C61 122.7(5)
C16 N2 C161 124.8(4)
C18 N2 C161 124.8(4)
C61 N2 C161 19.1(5)
C16 N3 C17 111.3(3)
C16 N3 C173 123.6(3)
C17 N3 C173 122.0(3)
C16 N3 C73 127.3(4)
C17 N3 C73 120.6(4)
C173 N3 C73 24.6(3)
C19 N4 C20 111.0(3)
C19 N4 C34 124.8(3)
C20 N4 C34 123.3(3)
C19 N5 C21 110.7(3)
C19 N5 C22 126.1(4)
C21 N5 C22 122.0(4)
N1 Si1 C15 108.3(3)
N1 Si1 C13 112.4(4)
C15 Si1 C13 117.1(5)
N1 Si1 C14 108.3(4)
C15 Si1 C14 107.4(6)
C13 Si1 C14 102.8(7)

loop_
_geom_bond_atom_site_label_1
_geom_bond_atom_site_label_2
_geom_bond_distance
C1 C2 1.422(7)
C1 N1 1.422(6)
C1 C6 1.440(8)
C2 C10 1.370(10)
C2 C3 1.441(7)
C3 C4 1.391(10)
C3 H3 0.9500
C4 C5 1.388(10)
C4 H4 0.9500
C5 C6 1.396(9)
C5 H5 0.9500
C6 C7 1.425(11)
C7 C9 1.510(11)
C7 C8 1.615(12)
C7 H7 1.0000
C8 H8A 0.9800
C8 H8B 0.9800
C8 H8C 0.9800
C9 H9A 0.9800
C9 H9B 0.9800
C9 H9C 0.9800
C10 C12 1.545(8)
C10 C11 1.565(10)
C10 H10 1.0000
C11 H11A 0.9800
C11 H11B 0.9800
C11 H11C 0.9800
C12 H12A 0.9800
C12 H12B 0.9800
C12 H12C 0.9800
C13 Si1 1.838(9)
C13 H13A 0.9800
C13 H13B 0.9800
C13 H13C 0.9800
C14 Si1 1.947(11)
C14 H14A 0.9800
C14 H14B 0.9800
C14 H14C 0.9800
C15 Si1 1.762(8)
C15 H15A 0.9800
C15 H15B 0.9800
C15 H15C 0.9800
C16 N2 1.350(5)
C16 N3 1.358(5)
C16 Fe1 2.100(4)
C17 C18 1.328(7)
C17 N3 1.377(5)
C17 H17 0.9500
C18 N2 1.386(5)
C18 H18 0.9500
C19 N5 1.356(5)
C19 N4 1.362(5)
C19 Fe2 2.090(4)
C20 C21 1.339(6)
C20 N4 1.383(5)
C20 H20 0.9500
C21 N5 1.376(6)
C21 H21 0.9500
C22 C27 1.389(6)
C22 C23 1.410(6)
C22 N5 1.448(5)
C23 C24 1.390(7)
C23 C31 1.515(7)
C24 C25 1.366(8)
C24 H24 0.9500
C25 C26 1.384(8)
C25 H25 0.9500
C26 C27 1.382(7)
C26 H26 0.9500
C27 C28 1.522(6)
C28 C29 1.516(9)
C28 C30 1.524(10)
C28 H28 1.0000
C29 H29A 0.9800
C29 H29B 0.9800
C29 H29C 0.9800
C30 H30A 0.9800
C30 H30B 0.9800
C30 H30C 0.9800
C31 C32 1.511(7)
C31 C33 1.536(8)
C31 H31 1.0000
C32 H32A 0.9800
C32 H32B 0.9800
C32 H32C 0.9800
C33 H33A 0.9800
C33 H33B 0.9800
C33 H33C 0.9800
C34 C35 1.399(6)
C34 C39 1.407(6)
C34 N4 1.450(5)
C35 C36 1.398(7)
C35 C43 1.522(7)
C36 C37 1.385(8)
C36 H36 0.9500
C37 C38 1.366(7)
C37 H37 0.9500
C38 C39 1.393(6)
C38 H38 0.9500
C39 C40 1.517(6)
C40 C42 1.524(6)
C40 C41 1.538(6)
C40 H40 1.0000
C41 H41A 0.9800
C41 H41B 0.9800
C41 H41C 0.9800
C42 H42A 0.9800
C42 H42B 0.9800
C42 H42C 0.9800
C43 C44 1.532(6)
C43 C45 1.547(7)
C43 H43 1.0000
C44 H44A 0.9800
C44 H44B 0.9800
C44 H44C 0.9800
C45 H45A 0.9800
C45 H45B 0.9800
C45 H45C 0.9800
C46 C51 1.405(10)
C46 C47 1.429(9)
C46 N6 1.438(9)
C47 C48 1.406(11)
C47 C55 1.507(10)
C48 C49 1.381(11)
C48 H48 0.9500
C49 C50 1.405(12)
C49 H49 0.9500
C50 C51 1.393(13)
C50 H50 0.9500
C51 C52 1.526(11)
C52 C53 1.505(11)
C52 C54 1.546(11)
C52 H52 1.0000
C53 H53A 0.9800
C53 H53B 0.9800
C53 H53C 0.9800
C54 H54A 0.9800
C54 H54B 0.9800
C54 H54C 0.9800
C55 C56 1.492(12)
C55 C57 1.550(11)
C55 H55 1.0000
C56 H56A 0.9800
C56 H56B 0.9800
C56 H56C 0.9800
C57 H57A 0.9800
C57 H57B 0.9800
C57 H57C 0.9800
C58 Si2 1.856(10)
C58 H58A 0.9800
C58 H58B 0.9800
C58 H58C 0.9800
C59 Si2 1.856(9)
C59 H59A 0.9800
C59 H59B 0.9800
C59 H59C 0.9800
C60 Si2 1.880(9)
C60 H60A 0.9800
C60 H60B 0.9800
C60 H60C 0.9800
C61 C62 1.382(17)
C61 N2 1.401(10)
C61 C66 1.449(15)
C62 C63 1.442(16)
C62 C70 1.475(18)
C63 C64 1.43(2)
C63 H63 0.9500
C64 C65 1.28(2)
C64 H64 0.9500
C65 C66 1.458(17)
C65 H65 0.9500
C66 C67 1.487(18)
C67 C69 1.532(18)
C67 C68 1.55(2)
C67 H67 1.0000
C68 H68A 0.9800
C68 H68B 0.9800
C68 H68C 0.9800
C69 H69A 0.9800
C69 H69B 0.9800
C69 H69C 0.9800
C70 C71 1.54(2)
C70 C72 1.553(16)
C70 H70 1.0000
C71 H71A 0.9800
C71 H71B 0.9800
C71 H71C 0.9800
C72 H72A 0.9800
C72 H72B 0.9800
C72 H72C 0.9800
C73 C74 1.3900
C73 C78 1.3900
C73 N3 1.495(7)
C74 C75 1.3900
C74 C82 1.582(15)
C75 C76 1.3900
C75 H75 0.9500
C76 C77 1.3900
C76 H76 0.9500
C77 C78 1.3900
C77 H77 0.9500
C78 C79 1.495(15)
C79 C80 1.36(2)
C79 C81 1.554(19)
C79 H79 1.0000
C80 H80A 0.9800
C80 H80B 0.9800
C80 H80C 0.9800
C81 H81A 0.9800
C81 H81B 0.9800
C81 H81C 0.9800
C82 C84 1.56(2)
C82 C83 1.59(2)
C82 H82 1.0000
C83 H83A 0.9800
C83 H83B 0.9800
C83 H83C 0.9800
C84 H84A 0.9800
C84 H84B 0.9800
C84 H84C 0.9800
N6 Si2 1.724(6)
N6 Fe2 1.971(5)
C146 C151 1.401(13)
C146 C147 1.426(14)
C146 N6A 1.452(11)
C147 C148 1.398(15)
C147 C155 1.522(14)
C148 C149 1.341(15)
C148 H148 0.9500
C149 C150 1.353(15)
C149 H149 0.9500
C150 C151 1.420(14)
C150 H150 0.9500
C151 C152 1.559(17)
C152 C154 1.483(16)
C152 C153 1.598(17)
C152 H152 1.0000
C153 H15D 0.9800
C153 H15E 0.9800
C153 H15F 0.9800
C154 H15G 0.9800
C154 H15H 0.9800
C154 H15I 0.9800
C155 C157 1.518(17)
C155 C156 1.561(15)
C155 H155 1.0000
C156 H15J 0.9800
C156 H15K 0.9800
C156 H15L 0.9800
C157 H15M 0.9800
C157 H15N 0.9800
C157 H15O 0.9800
C158 Si2A 1.857(11)
C158 H15P 0.9800
C158 H15Q 0.9800
C158 H15R 0.9800
C159 Si2A 1.890(11)
C159 H15S 0.9800
C159 H15T 0.9800
C159 H15U 0.9800
C160 Si2A 1.857(12)
C160 H16A 0.9800
C160 H16B 0.9800
C160 H16C 0.9800
C161 C166 1.392(14)
C161 C162 1.406(12)
C161 N2 1.523(10)
C162 C163 1.424(14)
C162 C170 1.505(12)
C163 C164 1.346(17)
C163 H163 0.9500
C164 C165 1.419(18)
C164 H164 0.9500
C165 C166 1.384(15)
C165 H165 0.9500
C166 C167 1.452(16)
C167 C169 1.52(2)
C167 C168 1.61(2)
C167 H167 1.0000
C168 H16D 0.9800
C168 H16E 0.9800
C168 H16F 0.9800
C169 H16G 0.9800
C169 H16H 0.9800
C169 H16I 0.9800
C170 C172 1.558(13)
C170 C171 1.582(13)
C170 H170 1.0000
C171 H17A 0.9800
C171 H17B 0.9800
C171 H17C 0.9800
C172 H17D 0.9800
C172 H17E 0.9800
C172 H17F 0.9800
C173 C174 1.3900
C173 C178 1.3900
C173 N3 1.444(5)
C174 C175 1.3900
C174 C182 1.542(8)
C175 C176 1.3900
C175 H175 0.9500
C176 C177 1.3900
C176 H176 0.9500
C177 C178 1.3900
C177 H177 0.9500
C178 C179 1.503(11)
C179 C181 1.54(2)
C179 C180 1.554(14)
C179 H179 1.0000
C180 H18A 0.9800
C180 H18B 0.9800
C180 H18C 0.9800
C181 H18D 0.9800
C181 H18E 0.9800
C181 H18F 0.9800
C182 C184 1.490(16)
C182 C183 1.518(11)
C182 H182 1.0000
C183 H18G 0.9800
C183 H18H 0.9800
C183 H18I 0.9800
C184 H18J 0.9800
C184 H18K 0.9800
C184 H18L 0.9800
N6A Si2A 1.728(7)
N6A Fe2 1.920(7)
Cl1 Fe1 2.2271(14)
Cl2 Fe2 2.2474(10)
Fe1 N1 1.911(3)
N1 Si1 1.740(4)

loop_
_platon_squeeze_void_nr
_platon_squeeze_void_average_x
_platon_squeeze_void_average_y
_platon_squeeze_void_average_z
_platon_squeeze_void_volume
_platon_squeeze_void_count_electrons
_platon_squeeze_void_content
1 0.000 0.000 0.500 276 58 ' '
2 0.201 0.979 0.740 10 0 ' '
3 0.799 0.021 0.260 10 0 ' '
